data_2232442
loop_
_publ_author_name
'Liu, Dong'
'Li, Ni-Ya'

_publ_section_title
;
 Benzene-1,3-dicarboxylic acid--1,2-bis(4-pyridyl)ethene (1/1)
;
_journal_coeditor_code RK2306
_journal_issue 11
_journal_name_full 'Acta Crystallographica Section E'
_journal_page_first o3039
_journal_paper_doi 10.1107/S1600536811043418
_journal_volume 67
_journal_year 2011
_chemical_formula_iupac 'C12 H10 N2, C8 H6 O4'
_chemical_formula_moiety 'C12 H10 N2, C8 H6 O4'
_chemical_formula_sum 'C20 H16 N2 O4'
_chemical_formula_weight 348.35
_chemical_name_systematic
;
Benzene-1,3-dicarboxylic acid111,2-bis(4-pyridyl)ethene (1/1)
;
_space_group_IT_number 2
_symmetry_cell_setting triclinic
_symmetry_space_group_name_Hall '-P 1'
_symmetry_space_group_name_H-M 'P -1'
_atom_sites_solution_hydrogens geom
_atom_sites_solution_primary direct
_atom_sites_solution_secondary difmap
_audit_creation_method <i>SHELXL97</i>'
_cell_angle_alpha 99.47(3)
_cell_angle_beta 93.87(3)
_cell_angle_gamma 102.69(3)
_cell_formula_units_Z 2
_cell_length_a 6.8331(14)
_cell_length_b 6.8804(14)
_cell_length_c 18.618(4)
_cell_measurement_reflns_used 2779
_cell_measurement_temperature 223(2)
_cell_measurement_theta_max 25.3491
_cell_measurement_theta_min 3.0724
_cell_volume 837.4(3)
_computing_cell_refinement '<i>CrystalClear</i> (Rigaku, 2001)'
_computing_data_collection '<i>CrystalClear</i> (Rigaku, 2001)'
_computing_data_reduction '<i>CrystalStructure</i> (Rigaku/MSC, 2004)'
_computing_molecular_graphics '<i>SHELXTL</i> (Sheldrick, 2008)'
_computing_publication_material '<i>SHELXTL</i> (Sheldrick, 2008) and <i>PLATON</i> (Spek, 2009)'
_computing_structure_refinement '<i>SHELXTL</i> (Sheldrick, 2008)'
_computing_structure_solution '<i>SHELXTL</i> (Sheldrick, 2008)'
_diffrn_ambient_temperature 223(2)
_diffrn_measured_fraction_theta_full 0.994
_diffrn_measured_fraction_theta_max 0.994
_diffrn_measurement_device_type 'Rigaku Mercury CCD'
_diffrn_measurement_method '\f and \w'
_diffrn_radiation_monochromator graphite
_diffrn_radiation_source 'fine-focus sealed tube'
_diffrn_radiation_type MoK\a
_diffrn_radiation_wavelength 0.71073
_diffrn_reflns_av_R_equivalents 0.0367
_diffrn_reflns_av_sigmaI/netI 0.0454
_diffrn_reflns_limit_h_max 8
_diffrn_reflns_limit_h_min -8
_diffrn_reflns_limit_k_max 8
_diffrn_reflns_limit_k_min -7
_diffrn_reflns_limit_l_max 21
_diffrn_reflns_limit_l_min -22
_diffrn_reflns_number 8280
_diffrn_reflns_theta_full 25.34
_diffrn_reflns_theta_max 25.34
_diffrn_reflns_theta_min 3.07
_diffrn_standards_decay_% 0
_diffrn_standards_interval_count 0
_diffrn_standards_interval_time 0
_diffrn_standards_number 0
_exptl_absorpt_coefficient_mu 0.098
_exptl_absorpt_correction_T_max 0.9666
_exptl_absorpt_correction_T_min 0.9620
_exptl_absorpt_correction_type multi-scan
_exptl_absorpt_process_details '(<i>REQAB</i>; Jacobson, 1998)'
_exptl_crystal_colour yellow
_exptl_crystal_density_diffrn 1.382
_exptl_crystal_density_method 'not measured'
_exptl_crystal_description block
_exptl_crystal_F_000 364
_exptl_crystal_size_max 0.40
_exptl_crystal_size_mid 0.40
_exptl_crystal_size_min 0.35
_refine_diff_density_max 0.232
_refine_diff_density_min -0.194
_refine_ls_extinction_coef 0.028(4)
_refine_ls_extinction_expression Fc^*^=kFc[1+0.001xFc^2^\l^3^/sin(2\q)]^-1/4^
_refine_ls_extinction_method '<i>SHELXTL</i> (Sheldrick, 2008)'
_refine_ls_goodness_of_fit_ref 1.062
_refine_ls_hydrogen_treatment constr
_refine_ls_matrix_type full
_refine_ls_number_parameters 238
_refine_ls_number_reflns 3054
_refine_ls_number_restraints 0
_refine_ls_restrained_S_all 1.062
_refine_ls_R_factor_all 0.0821
_refine_ls_R_factor_gt 0.0514
_refine_ls_shift/su_max 0.000
_refine_ls_shift/su_mean 0.000
_refine_ls_structure_factor_coef Fsqd
_refine_ls_weighting_details 'calc w=1/[\s^2^(Fo^2^)+(0.0616P)^2^+0.1982P] where P=(Fo^2^+2Fc^2^)/3'
_refine_ls_weighting_scheme calc
_refine_ls_wR_factor_gt 0.1193
_refine_ls_wR_factor_ref 0.1365
_reflns_number_gt 2153
_reflns_number_total 3054
_reflns_threshold_expression I>2\s(I)
_cod_data_source_file rk2306.cif
_cod_data_source_block I
_cod_database_code 2232442
_cod_database_fobs_code 2232442

loop_
_symmetry_equiv_pos_as_xyz
'x, y, z'
'-x, -y, -z'

loop_
_atom_site_type_symbol
_atom_site_label
_atom_site_fract_x
_atom_site_fract_y
_atom_site_fract_z
_atom_site_U_iso_or_equiv
_atom_site_adp_type
_atom_site_calc_flag
_atom_site_refinement_flags
_atom_site_occupancy
_atom_site_symmetry_multiplicity
O O1 -0.1898(3) 0.1743(2) 0.81468(9) 0.0437(5) Uani d . 1 1
H H1 -0.2835 0.1999 0.8378 0.065 Uiso calc R 1 1
O O2 -0.2446(3) -0.0994(3) 0.86694(10) 0.0528(5) Uani d . 1 1
O O3 0.5207(2) 0.0878(2) 0.62885(9) 0.0417(4) Uani d . 1 1
H H3 0.5796 0.1779 0.6079 0.063 Uiso calc R 1 1
O O4 0.4236(3) 0.3460(2) 0.69323(9) 0.0495(5) Uani d . 1 1
N N1 0.5203(3) 0.2721(3) 0.88516(10) 0.0348(5) Uani d . 1 1
N N2 0.6910(3) 0.3812(3) 0.56392(10) 0.0353(5) Uani d . 1 1
C C1 0.0121(3) -0.0583(3) 0.78717(11) 0.0306(5) Uani d . 1 1
C C2 0.1342(3) 0.0735(3) 0.75112(11) 0.0292(5) Uani d . 1 1
H H2 0.1109 0.2030 0.7507 0.035 Uiso calc R 1 1
C C3 0.2909(3) 0.0166(3) 0.71557(11) 0.0283(5) Uani d . 1 1
C C4 0.3240(3) -0.1741(3) 0.71652(11) 0.0346(5) Uani d . 1 1
H H4 0.4293 -0.2141 0.6925 0.041 Uiso calc R 1 1
C C5 0.2028(4) -0.3062(3) 0.75262(12) 0.0403(6) Uani d . 1 1
H H5 0.2260 -0.4357 0.7530 0.048 Uiso calc R 1 1
C C6 0.0478(4) -0.2489(3) 0.78806(12) 0.0369(6) Uani d . 1 1
H H6 -0.0337 -0.3389 0.8128 0.044 Uiso calc R 1 1
C C7 -0.1539(3) 0.0031(3) 0.82700(12) 0.0347(5) Uani d . 1 1
C C8 0.4193(3) 0.1663(3) 0.67866(11) 0.0327(5) Uani d . 1 1
C C9 0.4644(3) 0.4451(4) 0.88158(12) 0.0380(6) Uani d . 1 1
H H9 0.5339 0.5335 0.8533 0.046 Uiso calc R 1 1
C C10 0.3099(3) 0.4988(3) 0.91739(12) 0.0372(6) Uani d . 1 1
H H10 0.2752 0.6216 0.9132 0.045 Uiso calc R 1 1
C C11 0.2046(3) 0.3725(3) 0.95979(11) 0.0334(5) Uani d . 1 1
C C12 0.2643(3) 0.1941(4) 0.96377(12) 0.0390(6) Uani d . 1 1
H H12 0.1989 0.1041 0.9923 0.047 Uiso calc R 1 1
C C13 0.4199(3) 0.1495(4) 0.92569(12) 0.0379(6) Uani d . 1 1
H H13 0.4568 0.0270 0.9284 0.046 Uiso calc R 1 1
C C14 0.0399(3) 0.4214(4) 1.00081(13) 0.0391(6) Uani d . 1 1
H H14 -0.0139 0.3314 1.0313 0.047 Uiso calc R 1 1
C C15 0.7001(3) 0.3777(3) 0.49225(12) 0.0342(5) Uani d . 1 1
H H15 0.6506 0.2538 0.4597 0.041 Uiso calc R 1 1
C C16 0.7789(3) 0.5474(3) 0.46388(12) 0.0332(5) Uani d . 1 1
H H16 0.7805 0.5380 0.4130 0.040 Uiso calc R 1 1
C C17 0.8558(3) 0.7326(3) 0.51039(12) 0.0324(5) Uani d . 1 1
C C18 0.8411(3) 0.7367(4) 0.58473(12) 0.0383(6) Uani d . 1 1
H H18 0.8865 0.8590 0.6184 0.046 Uiso calc R 1 1
C C19 0.7600(3) 0.5615(4) 0.60859(12) 0.0404(6) Uani d . 1 1
H H19 0.7522 0.5677 0.6591 0.049 Uiso calc R 1 1
C C20 0.9500(3) 0.9104(3) 0.48071(12) 0.0353(5) Uani d . 1 1
H H20 0.9390 0.8969 0.4294 0.042 Uiso calc R 1 1

loop_
_atom_site_aniso_label
_atom_site_aniso_U_11
_atom_site_aniso_U_22
_atom_site_aniso_U_33
_atom_site_aniso_U_12
_atom_site_aniso_U_13
_atom_site_aniso_U_23
O1 0.0436(11) 0.0443(10) 0.0532(10) 0.0215(8) 0.0243(8) 0.0151(8)
O2 0.0570(12) 0.0512(11) 0.0617(11) 0.0181(9) 0.0331(9) 0.0247(9)
O3 0.0466(11) 0.0339(9) 0.0481(10) 0.0108(8) 0.0249(8) 0.0073(8)
O4 0.0646(12) 0.0296(10) 0.0625(11) 0.0167(8) 0.0341(9) 0.0129(8)
N1 0.0284(11) 0.0395(11) 0.0360(10) 0.0086(9) 0.0060(8) 0.0037(9)
N2 0.0294(11) 0.0360(11) 0.0406(11) 0.0080(8) 0.0077(8) 0.0058(9)
C1 0.0326(12) 0.0319(12) 0.0271(11) 0.0088(10) 0.0034(9) 0.0033(9)
C2 0.0339(13) 0.0262(11) 0.0285(11) 0.0099(10) 0.0037(9) 0.0038(9)
C3 0.0305(12) 0.0267(11) 0.0278(11) 0.0087(9) 0.0033(9) 0.0024(9)
C4 0.0389(14) 0.0348(13) 0.0330(12) 0.0150(11) 0.0077(10) 0.0049(10)
C5 0.0506(16) 0.0309(13) 0.0443(14) 0.0174(12) 0.0113(11) 0.0074(11)
C6 0.0436(15) 0.0317(12) 0.0378(13) 0.0094(11) 0.0097(10) 0.0103(10)
C7 0.0343(13) 0.0349(13) 0.0348(12) 0.0085(11) 0.0055(10) 0.0049(10)
C8 0.0341(13) 0.0335(13) 0.0324(12) 0.0127(10) 0.0082(9) 0.0035(10)
C9 0.0341(13) 0.0397(14) 0.0416(13) 0.0083(11) 0.0118(10) 0.0091(11)
C10 0.0361(14) 0.0354(13) 0.0423(13) 0.0121(11) 0.0096(10) 0.0060(11)
C11 0.0289(12) 0.0397(13) 0.0293(11) 0.0080(10) 0.0022(9) 0.0003(10)
C12 0.0383(14) 0.0419(14) 0.0396(13) 0.0112(11) 0.0115(10) 0.0103(11)
C13 0.0353(14) 0.0399(13) 0.0413(13) 0.0149(11) 0.0059(10) 0.0063(11)
C14 0.0341(13) 0.0451(14) 0.0398(12) 0.0111(11) 0.0133(10) 0.0067(11)
C15 0.0281(12) 0.0332(13) 0.0408(13) 0.0094(10) 0.0055(9) 0.0018(10)
C16 0.0299(12) 0.0346(13) 0.0356(12) 0.0105(10) 0.0035(9) 0.0037(10)
C17 0.0246(12) 0.0319(12) 0.0394(12) 0.0067(10) 0.0016(9) 0.0037(10)
C18 0.0349(13) 0.0347(13) 0.0385(13) 0.0006(11) 0.0038(10) -0.0021(11)
C19 0.0360(14) 0.0473(15) 0.0344(12) 0.0041(11) 0.0074(10) 0.0036(11)
C20 0.0332(13) 0.0345(12) 0.0387(13) 0.0082(10) 0.0028(10) 0.0083(10)

loop_
_atom_type_symbol
_atom_type_description
_atom_type_scat_dispersion_real
_atom_type_scat_dispersion_imag
_atom_type_scat_source
C C 0.0033 0.0016 'International Tables Vol C Tables 4.2.6.8 and 6.1.1.4'
H H 0.0000 0.0000 'International Tables Vol C Tables 4.2.6.8 and 6.1.1.4'
N N 0.0061 0.0033 'International Tables Vol C Tables 4.2.6.8 and 6.1.1.4'
O O 0.0106 0.0060 'International Tables Vol C Tables 4.2.6.8 and 6.1.1.4'

loop_
_geom_angle_atom_site_label_1
_geom_angle_atom_site_label_2
_geom_angle_atom_site_label_3
_geom_angle_site_symmetry_1
_geom_angle
C7 O1 H1 . 109.5
C8 O3 H3 . 109.5
C13 N1 C9 . 117.51(19)
C15 N2 C19 . 116.9(2)
C2 C1 C6 . 119.4(2)
C2 C1 C7 . 121.13(19)
C6 C1 C7 . 119.4(2)
C1 C2 C3 . 120.74(19)
C1 C2 H2 . 119.6
C3 C2 H2 . 119.6
C4 C3 C2 . 119.2(2)
C4 C3 C8 . 122.45(19)
C2 C3 C8 . 118.30(18)
C5 C4 C3 . 120.3(2)
C5 C4 H4 . 119.9
C3 C4 H4 . 119.9
C6 C5 C4 . 120.3(2)
C6 C5 H5 . 119.9
C4 C5 H5 . 119.9
C5 C6 C1 . 120.1(2)
C5 C6 H6 . 120.0
C1 C6 H6 . 120.0
O2 C7 O1 . 124.3(2)
O2 C7 C1 . 121.9(2)
O1 C7 C1 . 113.81(19)
O4 C8 O3 . 123.6(2)
O4 C8 C3 . 121.53(19)
O3 C8 C3 . 114.84(18)
N1 C9 C10 . 122.7(2)
N1 C9 H9 . 118.6
C10 C9 H9 . 118.6
C9 C10 C11 . 120.2(2)
C9 C10 H10 . 119.9
C11 C10 H10 . 119.9
C10 C11 C12 . 116.8(2)
C10 C11 C14 . 123.4(2)
C12 C11 C14 . 119.8(2)
C13 C12 C11 . 119.7(2)
C13 C12 H12 . 120.2
C11 C12 H12 . 120.2
N1 C13 C12 . 123.1(2)
N1 C13 H13 . 118.5
C12 C13 H13 . 118.5
C14 C14 C11 2_567 126.6(3)
C14 C14 H14 2_567 116.7
C11 C14 H14 . 116.7
N2 C15 C16 . 123.0(2)
N2 C15 H15 . 118.5
C16 C15 H15 . 118.5
C15 C16 C17 . 120.1(2)
C15 C16 H16 . 120.0
C17 C16 H16 . 120.0
C16 C17 C18 . 116.7(2)
C16 C17 C20 . 120.1(2)
C18 C17 C20 . 123.1(2)
C19 C18 C17 . 119.6(2)
C19 C18 H18 . 120.2
C17 C18 H18 . 120.2
N2 C19 C18 . 123.7(2)
N2 C19 H19 . 118.2
C18 C19 H19 . 118.2
C20 C20 C17 2_776 126.3(3)
C20 C20 H20 2_776 116.8
C17 C20 H20 . 116.8

loop_
_geom_bond_atom_site_label_1
_geom_bond_atom_site_label_2
_geom_bond_site_symmetry_2
_geom_bond_distance
O1 C7 . 1.307(3)
O1 H1 . 0.8300
O2 C7 . 1.215(3)
O3 C8 . 1.310(2)
O3 H3 . 0.8300
O4 C8 . 1.215(3)
N1 C13 . 1.333(3)
N1 C9 . 1.338(3)
N2 C15 . 1.336(3)
N2 C19 . 1.343(3)
C1 C2 . 1.383(3)
C1 C6 . 1.387(3)
C1 C7 . 1.495(3)
C2 C3 . 1.390(3)
C2 H2 . 0.9400
C3 C4 . 1.383(3)
C3 C8 . 1.490(3)
C4 C5 . 1.382(3)
C4 H4 . 0.9400
C5 C6 . 1.381(3)
C5 H5 . 0.9400
C6 H6 . 0.9400
C9 C10 . 1.371(3)
C9 H9 . 0.9400
C10 C11 . 1.387(3)
C10 H10 . 0.9400
C11 C12 . 1.387(3)
C11 C14 . 1.470(3)
C12 C13 . 1.378(3)
C12 H12 . 0.9400
C13 H13 . 0.9400
C14 C14 2_567 1.318(5)
C14 H14 . 0.9400
C15 C16 . 1.378(3)
C15 H15 . 0.9400
C16 C17 . 1.390(3)
C16 H16 . 0.9400
C17 C18 . 1.390(3)
C17 C20 . 1.463(3)
C18 C19 . 1.369(3)
C18 H18 . 0.9400
C19 H19 . 0.9400
C20 C20 2_776 1.333(4)
C20 H20 . 0.9400

loop_
_geom_hbond_atom_site_label_D
_geom_hbond_atom_site_label_H
_geom_hbond_atom_site_label_A
_geom_hbond_site_symmetry_A
_geom_hbond_distance_DH
_geom_hbond_distance_HA
_geom_hbond_distance_DA
_geom_hbond_angle_DHA
O1 H1 N1 1_455 0.83 1.77 2.597(2) 175.8
O3 H3 N2 . 0.83 1.79 2.618(2) 175.6
